data_4089084
loop_
_publ_author_name
'Shaw, Paul A.'
'Clarkson, Guy J.'
'Rourke, Jonathan P.'

_publ_section_title
;
 Long-Lived Five-Coordinate Platinum(IV) Intermediates: Regiospecific C--C
 Coupling
;
_journal_issue 21
_journal_name_full Organometallics
_journal_page_first 3751
_journal_paper_doi 10.1021/acs.organomet.6b00697
_journal_volume 35
_journal_year 2016
_chemical_formula_moiety 'C27 H33 F2 I N P Pt'
_chemical_formula_sum 'C27 H33 F2 I N P Pt'
_chemical_formula_weight 762.50
_space_group_crystal_system monoclinic
_space_group_IT_number 14
_space_group_name_Hall '-P 2ybc'
_space_group_name_H-M_alt 'P 1 21/c 1'
_atom_sites_solution_hydrogens geom
_audit_creation_date 2016-02-16
_audit_creation_method
;
Olex2 1.2
(compiled 2015.09.30 svn.r3233 for OlexSys, GUI svn.r5103)
;
_cell_angle_alpha 90
_cell_angle_beta 106.9357(13)
_cell_angle_gamma 90
_cell_formula_units_Z 4
_cell_length_a 17.1855(2)
_cell_length_b 12.17889(16)
_cell_length_c 13.62801(18)
_cell_measurement_reflns_used 15752
_cell_measurement_temperature 150(2)
_cell_measurement_theta_max 77.9150
_cell_measurement_theta_min 4.4640
_cell_volume 2728.65(6)
_computing_cell_refinement 'CrysAlisPro 1.171.38.41 (Rigaku OD, 2015)'
_computing_data_collection 'CrysAlisPro 1.171.38.41 (Rigaku OD, 2015)'
_computing_data_reduction 'CrysAlisPro 1.171.38.41 (Rigaku OD, 2015)'
_computing_molecular_graphics 'Olex2 (Dolomanov et al., 2009)'
_computing_publication_material 'Olex2 (Dolomanov et al., 2009)'
_computing_structure_refinement 'ShelXL (Sheldrick, 2015)'
_computing_structure_solution 'ShelXT (Sheldrick, 2015)'
_diffrn_ambient_environment N~2~
_diffrn_ambient_temperature 150(2)
_diffrn_detector 'CCD plate'
_diffrn_detector_area_resol_mean 5.1417
_diffrn_detector_type Ruby
_diffrn_measured_fraction_theta_full 1.000
_diffrn_measured_fraction_theta_max 0.989
_diffrn_measurement_details
;
List of Runs (angles in degrees, time in seconds):

  # Type    Start    End  Width  t~exp~   \w     \q     \k     \f   Frames
--------------------------------------------------------------------------
  1  \w   -114.00 -13.00   1.00    1.25    --  -41.46 -57.00   0.00  101
  2  \w   -114.00 -13.00   1.00    1.25    --  -41.46 -57.00 120.00  101
  3  \w   -116.00 -17.00   1.00    1.25    --  -41.46 -38.00-150.00   99
  4  \w     32.00 109.00   1.00    5.00    --  114.00 -95.00  30.00   77
  5  \w     88.00 178.00   1.00    5.00    --  114.00  45.00 -30.00   90
  6  \w     38.00 142.00   1.00    5.00    --  114.00 -30.00 150.00  104
  7  \w     41.00 140.00   1.00    5.00    --  114.00 -45.00   0.00   99
  8  \w     61.00 178.00   1.00    5.00    --  114.00  15.00  60.00  117
  9  \w    -70.00  32.00   1.00    1.25    --  -41.46  57.00 150.00  102
 10  \w     18.00  97.00   1.00    1.25    --   41.46-125.00   0.00   79
 11  \w     86.00 178.00   1.00    5.00    --  114.00  30.00-180.00   92
 12  \w     81.00 178.00   1.00    5.00    --  114.00  77.00  90.00   97
 13  \w     86.00 178.00   1.00    5.00    --  114.00  30.00 -90.00   92
 14  \w     32.00 109.00   1.00    5.00    --  114.00 -95.00-180.00   77
 15  \w    -70.00  32.00   1.00    1.25    --  -41.46  57.00 -90.00  102
 16  \w      9.00 118.00   1.00    1.25    --   41.46  77.00 -60.00  109
 17  \w     32.00 109.00   1.00    5.00    --  114.00 -95.00 -60.00   77
 18  \w     81.00 131.00   1.00    5.00    --  114.00  77.00 120.00   50
;
_diffrn_measurement_device 'four-circle diffractometer'
_diffrn_measurement_device_type 'Xcalibur, Ruby, Gemini'
_diffrn_measurement_method '\w scans'
_diffrn_orient_matrix_type 'CrysAlisPro convention (1999,Acta A55,543-557)'
_diffrn_orient_matrix_UB_11 -0.0418608000
_diffrn_orient_matrix_UB_12 -0.0419185000
_diffrn_orient_matrix_UB_13 -0.1094078000
_diffrn_orient_matrix_UB_21 0.0794988000
_diffrn_orient_matrix_UB_22 -0.0572573000
_diffrn_orient_matrix_UB_23 -0.0018057000
_diffrn_orient_matrix_UB_31 -0.0267172000
_diffrn_orient_matrix_UB_32 -0.1046604000
_diffrn_orient_matrix_UB_33 0.0447509000
_diffrn_radiation_monochromator graphite
_diffrn_radiation_probe x-ray
_diffrn_radiation_type CuK\a
_diffrn_radiation_wavelength 1.54184
_diffrn_reflns_av_R_equivalents 0.0576
_diffrn_reflns_av_unetI/netI 0.0366
_diffrn_reflns_Laue_measured_fraction_full 1.000
_diffrn_reflns_Laue_measured_fraction_max 0.989
_diffrn_reflns_limit_h_max 21
_diffrn_reflns_limit_h_min -21
_diffrn_reflns_limit_k_max 14
_diffrn_reflns_limit_k_min -15
_diffrn_reflns_limit_l_max 17
_diffrn_reflns_limit_l_min -16
_diffrn_reflns_number 26064
_diffrn_reflns_point_group_measured_fraction_full 1.000
_diffrn_reflns_point_group_measured_fraction_max 0.989
_diffrn_reflns_theta_full 67.684
_diffrn_reflns_theta_max 78.198
_diffrn_reflns_theta_min 4.518
_diffrn_source 'fine-focus sealed X-ray tube'
_diffrn_source_type 'Enhance (Cu) X-ray Source'
_exptl_absorpt_coefficient_mu 19.291
_exptl_absorpt_correction_T_max 0.185
_exptl_absorpt_correction_T_min 0.024
_exptl_absorpt_correction_type analytical
_exptl_absorpt_process_details
;
CrysAlisPro 1.171.38.41 (Rigaku Oxford Diffraction, 2015)
Analytical numeric absorption correction using a multifaceted crystal
			model based on expressions derived by R.C. Clark & J.S. Reid.
(Clark, R. C. & Reid, J. S. (1995). Acta Cryst. A51, 887-897)
Empirical absorption correction using spherical harmonics,
 implemented in SCALE3 ABSPACK scaling algorithm.
;
_exptl_crystal_colour yellow
_exptl_crystal_colour_primary yellow
_exptl_crystal_density_diffrn 1.856
_exptl_crystal_description block
_exptl_crystal_F_000 1464
_exptl_crystal_size_max 0.406
_exptl_crystal_size_mid 0.303
_exptl_crystal_size_min 0.16
_refine_diff_density_max 1.858
_refine_diff_density_min -2.054
_refine_diff_density_rms 0.165
_refine_ls_extinction_method none
_refine_ls_goodness_of_fit_ref 1.068
_refine_ls_hydrogen_treatment constr
_refine_ls_matrix_type full
_refine_ls_number_parameters 302
_refine_ls_number_reflns 5784
_refine_ls_number_restraints 0
_refine_ls_restrained_S_all 1.068
_refine_ls_R_factor_all 0.0380
_refine_ls_R_factor_gt 0.0364
_refine_ls_shift/su_max 0.002
_refine_ls_shift/su_mean 0.000
_refine_ls_structure_factor_coef Fsqd
_refine_ls_weighting_details 'w=1/[\s^2^(Fo^2^)+(0.0646P)^2^+2.6691P] where P=(Fo^2^+2Fc^2^)/3'
_refine_ls_weighting_scheme calc
_refine_ls_wR_factor_gt 0.0989
_refine_ls_wR_factor_ref 0.1012
_reflns_Friedel_coverage 0.000
_reflns_number_gt 5517
_reflns_number_total 5784
_reflns_threshold_expression 'I > 2\s(I)'
_cod_data_source_file om6b00697_si_003.cif
_cod_data_source_block ps25
_cod_original_cell_volume 2728.64(6)
_cod_database_code 4089084
_chemical_oxdiff_formula 'C27 H20 N2 O2 F I Pt'
_shelx_space_group_comment
;
The symmetry employed for this shelxl refinement is uniquely defined
by the following loop, which should always be used as a source of
symmetry information in preference to the above space-group names.
They are only intended as comments.
;
_reflns_odcompleteness_completeness 99.98
_reflns_odcompleteness_iscentric 1
_reflns_odcompleteness_theta 66.97
_olex2_refinement_description
;
1. Fixed Uiso
 At 1.2 times of:
  All C(H) groups, All C(H,H) groups
 At 1.5 times of:
  All C(H,H,H) groups
2.a Secondary CH2 refined with riding coordinates:
 C19(H19A,H19B), C20(H20A,H20B), C22(H22A,H22B), C23(H23A,H23B), C25(H25A,
 H25B), C26(H26A,H26B)
2.b Aromatic/amide H refined with riding coordinates:
 C2(H2), C4(H4), C5(H5), C8(H8), C9(H9), C10(H10), C13(H13), C14(H14), C16(H16)
2.c Idealised Me refined as rotating group:
 C18(H18A,H18B,H18C), C21(H21A,H21B,H21C), C24(H24A,H24B,H24C), C27(H27A,H27B,
 H27C)
;
_shelx_shelxl_version_number 2014/7
_olex2_submission_special_instructions 'No special instructions were received'
_oxdiff_exptl_absorpt_empirical_details
;
Empirical correction (ABSPACK) includes:
- Absorption correction using spherical harmonics
- Frame scaling
;
_oxdiff_exptl_absorpt_empirical_full_max 3.508
_oxdiff_exptl_absorpt_empirical_full_min 0.656

loop_
_space_group_symop_operation_xyz
'x, y, z'
'-x, y+1/2, -z+1/2'
'-x, -y, -z'
'x, -y-1/2, z-1/2'

loop_
_atom_site_label
_atom_site_type_symbol
_atom_site_fract_x
_atom_site_fract_y
_atom_site_fract_z
_atom_site_U_iso_or_equiv
_atom_site_adp_type
_atom_site_occupancy
_atom_site_site_symmetry_order
_atom_site_calc_flag
_atom_site_refinement_flags_posn
Pt1 Pt 0.70455(2) 0.47504(2) 0.60393(2) 0.02552(8) Uani 1 1 d .
I1 I 0.72330(2) 0.43715(3) 0.80533(2) 0.03275(10) Uani 1 1 d .
P1 P 0.78650(6) 0.33440(10) 0.59770(9) 0.0300(2) Uani 1 1 d .
C1 C 0.6373(3) 0.4740(4) 0.4556(4) 0.0282(9) Uani 1 1 d .
C2 C 0.6380(3) 0.4006(5) 0.3779(4) 0.0357(10) Uani 1 1 d .
H2 H 0.6814 0.3497 0.3868 0.043 Uiso 1 1 calc R
C3 C 0.5742(3) 0.4021(5) 0.2861(4) 0.0406(11) Uani 1 1 d .
F3 F 0.5781(2) 0.3293(4) 0.2125(3) 0.0572(10) Uani 1 1 d .
C4 C 0.5087(3) 0.4714(5) 0.2694(4) 0.0386(11) Uani 1 1 d .
H4 H 0.4661 0.4696 0.2067 0.046 Uiso 1 1 calc R
C5 C 0.5065(3) 0.5433(4) 0.3457(4) 0.0338(10) Uani 1 1 d .
H5 H 0.4616 0.5917 0.3358 0.041 Uiso 1 1 calc R
C6 C 0.5692(2) 0.5470(4) 0.4380(4) 0.0294(9) Uani 1 1 d .
C7 C 0.5710(2) 0.6272(4) 0.5183(4) 0.0292(9) Uani 1 1 d .
N7 N 0.6388(2) 0.6223(3) 0.5997(3) 0.0270(7) Uani 1 1 d .
C8 C 0.5127(3) 0.7086(4) 0.5132(4) 0.0363(10) Uani 1 1 d .
H8 H 0.4639 0.7098 0.4579 0.044 Uiso 1 1 calc R
C9 C 0.5263(3) 0.7863(5) 0.5882(5) 0.0426(12) Uani 1 1 d .
H9 H 0.4856 0.8393 0.5874 0.051 Uiso 1 1 calc R
C10 C 0.5994(3) 0.7883(4) 0.6658(5) 0.0393(11) Uani 1 1 d .
H10 H 0.6110 0.8455 0.7153 0.047 Uiso 1 1 calc R
C11 C 0.6556(3) 0.7046(4) 0.6697(4) 0.0308(9) Uani 1 1 d .
C12 C 0.7396(3) 0.7106(4) 0.7419(4) 0.0333(9) Uani 1 1 d .
C13 C 0.8037(3) 0.7015(4) 0.6980(4) 0.0365(10) Uani 1 1 d .
H13 H 0.7922 0.6887 0.6264 0.044 Uiso 1 1 calc R
C14 C 0.8843(3) 0.7110(5) 0.7589(5) 0.0461(13) Uani 1 1 d .
H14 H 0.9281 0.7051 0.7298 0.055 Uiso 1 1 calc R
C15 C 0.8983(3) 0.7291(5) 0.8618(5) 0.0480(13) Uani 1 1 d .
F15 F 0.9759(2) 0.7369(5) 0.9219(4) 0.0752(14) Uani 1 1 d .
C16 C 0.8363(3) 0.7354(5) 0.9070(5) 0.0457(12) Uani 1 1 d .
H16 H 0.8487 0.7445 0.9791 0.055 Uiso 1 1 calc R
C17 C 0.7562(3) 0.7285(4) 0.8477(4) 0.0371(10) Uani 1 1 d .
C18 C 0.6899(3) 0.7331(6) 0.8989(5) 0.0470(13) Uani 1 1 d .
H18A H 0.6416 0.6952 0.8562 0.070 Uiso 1 1 calc GR
H18B H 0.6764 0.8099 0.9079 0.070 Uiso 1 1 calc GR
H18C H 0.7085 0.6972 0.9661 0.070 Uiso 1 1 calc GR
C19 C 0.8753(3) 0.3238(5) 0.7122(4) 0.0395(11) Uani 1 1 d .
H19A H 0.8562 0.3012 0.7710 0.047 Uiso 1 1 calc R
H19B H 0.9114 0.2650 0.7005 0.047 Uiso 1 1 calc R
C20 C 0.9250(3) 0.4281(6) 0.7411(5) 0.0492(14) Uani 1 1 d .
H20A H 0.8879 0.4913 0.7368 0.059 Uiso 1 1 calc R
H20B H 0.9565 0.4407 0.6919 0.059 Uiso 1 1 calc R
C21 C 0.9835(5) 0.4207(8) 0.8503(7) 0.076(3) Uani 1 1 d .
H21A H 1.0170 0.3544 0.8564 0.114 Uiso 1 1 calc GR
H21B H 0.9522 0.4173 0.8998 0.114 Uiso 1 1 calc GR
H21C H 1.0188 0.4856 0.8642 0.114 Uiso 1 1 calc GR
C22 C 0.8347(3) 0.3379(5) 0.4940(4) 0.0364(10) Uani 1 1 d .
H22A H 0.8862 0.2960 0.5160 0.044 Uiso 1 1 calc R
H22B H 0.7986 0.3004 0.4332 0.044 Uiso 1 1 calc R
C23 C 0.8530(4) 0.4526(5) 0.4626(5) 0.0437(12) Uani 1 1 d .
H23A H 0.8820 0.4947 0.5247 0.052 Uiso 1 1 calc R
H23B H 0.8012 0.4909 0.4295 0.052 Uiso 1 1 calc R
C24 C 0.9047(5) 0.4501(7) 0.3889(6) 0.0600(17) Uani 1 1 d .
H24A H 0.8795 0.4013 0.3313 0.090 Uiso 1 1 calc GR
H24B H 0.9593 0.4231 0.4249 0.090 Uiso 1 1 calc GR
H24C H 0.9087 0.5244 0.3631 0.090 Uiso 1 1 calc GR
C25 C 0.7384(4) 0.2006(5) 0.5909(5) 0.0445(12) Uani 1 1 d .
H25A H 0.7124 0.1964 0.6468 0.053 Uiso 1 1 calc R
H25B H 0.6944 0.1966 0.5253 0.053 Uiso 1 1 calc R
C26 C 0.7916(5) 0.0997(6) 0.5982(5) 0.0580(17) Uani 1 1 d .
H26A H 0.8401 0.1061 0.6587 0.070 Uiso 1 1 calc R
H26B H 0.8104 0.0946 0.5362 0.070 Uiso 1 1 calc R
C27 C 0.7441(9) -0.0040(7) 0.6077(9) 0.100(4) Uani 1 1 d .
H27A H 0.6991 -0.0140 0.5449 0.149 Uiso 1 1 calc GR
H27B H 0.7224 0.0033 0.6664 0.149 Uiso 1 1 calc GR
H27C H 0.7804 -0.0678 0.6179 0.149 Uiso 1 1 calc GR

loop_
_atom_site_aniso_label
_atom_site_aniso_U_11
_atom_site_aniso_U_22
_atom_site_aniso_U_33
_atom_site_aniso_U_23
_atom_site_aniso_U_13
_atom_site_aniso_U_12
Pt1 0.02086(11) 0.02669(13) 0.02919(12) 0.00105(6) 0.00755(8) 0.00093(5)
I1 0.03347(16) 0.03430(18) 0.03062(16) 0.00282(11) 0.00954(11) 0.00363(10)
P1 0.0267(5) 0.0280(5) 0.0348(6) 0.0013(4) 0.0084(4) 0.0045(4)
C1 0.0241(19) 0.030(2) 0.027(2) 0.0036(16) 0.0032(16) -0.0019(15)
C2 0.035(2) 0.039(3) 0.033(2) 0.001(2) 0.0089(18) 0.0004(19)
C3 0.037(2) 0.046(3) 0.038(3) -0.009(2) 0.009(2) -0.003(2)
F3 0.0576(19) 0.066(2) 0.0416(18) -0.0203(17) 0.0038(15) 0.0067(18)
C4 0.031(2) 0.047(3) 0.035(3) 0.006(2) 0.0044(19) -0.0029(19)
C5 0.026(2) 0.038(2) 0.036(2) 0.009(2) 0.0064(18) -0.0023(17)
C6 0.0195(18) 0.036(2) 0.031(2) 0.0069(19) 0.0051(16) -0.0014(16)
C7 0.0214(17) 0.030(2) 0.036(2) 0.0080(18) 0.0081(16) 0.0011(16)
N7 0.0226(15) 0.0232(17) 0.0368(19) 0.0066(15) 0.0113(14) 0.0052(13)
C8 0.0269(19) 0.040(3) 0.041(2) 0.006(2) 0.0086(17) 0.0051(18)
C9 0.036(2) 0.040(3) 0.054(3) 0.005(2) 0.016(2) 0.010(2)
C10 0.038(2) 0.031(2) 0.050(3) -0.003(2) 0.014(2) 0.0056(19)
C11 0.031(2) 0.026(2) 0.038(2) 0.0019(18) 0.0148(17) 0.0020(16)
C12 0.032(2) 0.026(2) 0.042(2) 0.0007(19) 0.0109(18) -0.0032(16)
C13 0.033(2) 0.033(2) 0.044(3) 0.005(2) 0.0114(19) -0.0028(18)
C14 0.029(2) 0.047(3) 0.064(4) 0.007(3) 0.015(2) -0.006(2)
C15 0.033(2) 0.049(3) 0.056(3) -0.004(3) 0.003(2) -0.011(2)
F15 0.0344(17) 0.098(4) 0.080(3) -0.003(3) -0.0039(17) -0.019(2)
C16 0.042(3) 0.044(3) 0.045(3) -0.009(2) 0.003(2) -0.006(2)
C17 0.042(2) 0.027(2) 0.042(3) -0.008(2) 0.012(2) 0.0018(18)
C18 0.045(3) 0.053(3) 0.045(3) -0.010(3) 0.017(2) 0.009(2)
C19 0.030(2) 0.045(3) 0.040(3) 0.003(2) 0.0052(18) 0.013(2)
C20 0.029(2) 0.066(4) 0.048(3) -0.007(3) 0.003(2) 0.002(2)
C21 0.053(4) 0.092(6) 0.063(5) -0.027(4) -0.015(3) 0.012(4)
C22 0.031(2) 0.043(3) 0.036(2) -0.002(2) 0.0097(17) 0.0036(19)
C23 0.042(3) 0.043(3) 0.049(3) -0.002(3) 0.018(2) -0.003(2)
C24 0.076(4) 0.060(4) 0.056(4) 0.000(3) 0.038(3) -0.005(4)
C25 0.051(3) 0.033(3) 0.051(3) 0.000(2) 0.017(2) -0.002(2)
C26 0.085(5) 0.039(3) 0.040(3) -0.001(3) 0.004(3) 0.007(3)
C27 0.157(11) 0.033(4) 0.093(7) -0.002(4) 0.011(7) -0.014(6)

loop_
_atom_type_symbol
_atom_type_description
_atom_type_scat_dispersion_real
_atom_type_scat_dispersion_imag
_atom_type_scat_source
C C 0.0181 0.0091 'International Tables Vol C Tables 4.2.6.8 and 6.1.1.4'
H H 0.0000 0.0000 'International Tables Vol C Tables 4.2.6.8 and 6.1.1.4'
F F 0.0727 0.0534 'International Tables Vol C Tables 4.2.6.8 and 6.1.1.4'
I I -0.3257 6.8362 'International Tables Vol C Tables 4.2.6.8 and 6.1.1.4'
N N 0.0311 0.0180 'International Tables Vol C Tables 4.2.6.8 and 6.1.1.4'
P P 0.2955 0.4335 'International Tables Vol C Tables 4.2.6.8 and 6.1.1.4'
Pt Pt -4.5932 6.9264 'International Tables Vol C Tables 4.2.6.8 and 6.1.1.4'

loop_
_exptl_crystal_face_index_h
_exptl_crystal_face_index_k
_exptl_crystal_face_index_l
_exptl_crystal_face_perp_dist
-5 -6 6 0.1688
1 -6 -6 0.1366
-11 0 0 0.0837
11 0 0 0.0761
4 1 -9 0.1623
-4 -1 9 0.1701
0 -4 7 0.1675
-7 -4 -4 0.1217
9 -4 -4 0.1397
7 0 -8 0.1539
-1 4 7 0.1365
5 5 -6 0.2075
5 6 -6 0.2148
-2 7 -4 0.1940
-10 4 3 0.1216
0 3 -8 0.1644
3 -7 2 0.1917

loop_
_geom_angle_atom_site_label_1
_geom_angle_atom_site_label_2
_geom_angle_atom_site_label_3
_geom_angle
P1 Pt1 I1 91.01(3)
C1 Pt1 I1 151.59(13)
C1 Pt1 P1 98.11(14)
C1 Pt1 N7 80.32(17)
N7 Pt1 I1 94.41(11)
N7 Pt1 P1 171.18(10)
C19 P1 Pt1 113.42(18)
C22 P1 Pt1 116.26(18)
C22 P1 C19 101.8(2)
C25 P1 Pt1 114.0(2)
C25 P1 C19 103.5(3)
C25 P1 C22 106.4(3)
C2 C1 Pt1 129.7(4)
C2 C1 C6 117.4(4)
C6 C1 Pt1 111.5(3)
C1 C2 H2 120.2
C1 C2 C3 119.6(5)
C3 C2 H2 120.2
F3 C3 C2 117.2(5)
F3 C3 C4 119.7(5)
C4 C3 C2 123.1(5)
C3 C4 H4 121.0
C5 C4 C3 118.0(5)
C5 C4 H4 121.0
C4 C5 H5 119.3
C4 C5 C6 121.4(5)
C6 C5 H5 119.3
C1 C6 C7 116.9(4)
C5 C6 C1 120.5(5)
C5 C6 C7 122.6(4)
N7 C7 C6 114.2(4)
N7 C7 C8 120.3(5)
C8 C7 C6 125.4(4)
C7 N7 Pt1 112.6(3)
C11 N7 Pt1 127.3(3)
C11 N7 C7 120.0(4)
C7 C8 H8 120.3
C9 C8 C7 119.5(5)
C9 C8 H8 120.3
C8 C9 H9 119.9
C8 C9 C10 120.2(5)
C10 C9 H9 119.9
C9 C10 H10 120.6
C9 C10 C11 118.7(5)
C11 C10 H10 120.6
N7 C11 C10 120.7(4)
N7 C11 C12 117.8(4)
C10 C11 C12 121.0(5)
C13 C12 C11 116.4(5)
C13 C12 C17 120.0(5)
C17 C12 C11 123.6(4)
C12 C13 H13 119.8
C14 C13 C12 120.4(5)
C14 C13 H13 119.8
C13 C14 H14 121.0
C15 C14 C13 118.0(5)
C15 C14 H14 121.0
C14 C15 C16 122.5(5)
F15 C15 C14 118.8(6)
F15 C15 C16 118.7(6)
C15 C16 H16 119.9
C15 C16 C17 120.2(5)
C17 C16 H16 119.9
C12 C17 C18 121.9(5)
C16 C17 C12 118.8(5)
C16 C17 C18 119.2(5)
C17 C18 H18A 109.5
C17 C18 H18B 109.5
C17 C18 H18C 109.5
H18A C18 H18B 109.5
H18A C18 H18C 109.5
H18B C18 H18C 109.5
P1 C19 H19A 108.5
P1 C19 H19B 108.5
H19A C19 H19B 107.5
C20 C19 P1 115.2(4)
C20 C19 H19A 108.5
C20 C19 H19B 108.5
C19 C20 H20A 109.4
C19 C20 H20B 109.4
C19 C20 C21 111.3(6)
H20A C20 H20B 108.0
C21 C20 H20A 109.4
C21 C20 H20B 109.4
C20 C21 H21A 109.5
C20 C21 H21B 109.5
C20 C21 H21C 109.5
H21A C21 H21B 109.5
H21A C21 H21C 109.5
H21B C21 H21C 109.5
P1 C22 H22A 108.6
P1 C22 H22B 108.6
H22A C22 H22B 107.6
C23 C22 P1 114.5(4)
C23 C22 H22A 108.6
C23 C22 H22B 108.6
C22 C23 H23A 109.2
C22 C23 H23B 109.2
C22 C23 C24 112.0(5)
H23A C23 H23B 107.9
C24 C23 H23A 109.2
C24 C23 H23B 109.2
C23 C24 H24A 109.5
C23 C24 H24B 109.5
C23 C24 H24C 109.5
H24A C24 H24B 109.5
H24A C24 H24C 109.5
H24B C24 H24C 109.5
P1 C25 H25A 107.9
P1 C25 H25B 107.9
H25A C25 H25B 107.2
C26 C25 P1 117.8(5)
C26 C25 H25A 107.9
C26 C25 H25B 107.9
C25 C26 H26A 109.6
C25 C26 H26B 109.6
C25 C26 C27 110.3(8)
H26A C26 H26B 108.1
C27 C26 H26A 109.6
C27 C26 H26B 109.6
C26 C27 H27A 109.5
C26 C27 H27B 109.5
C26 C27 H27C 109.5
H27A C27 H27B 109.5
H27A C27 H27C 109.5
H27B C27 H27C 109.5

loop_
_geom_bond_atom_site_label_1
_geom_bond_atom_site_label_2
_geom_bond_distance
Pt1 I1 2.7083(3)
Pt1 P1 2.2347(11)
Pt1 C1 2.015(5)
Pt1 N7 2.112(4)
P1 C19 1.842(5)
P1 C22 1.836(5)
P1 C25 1.818(6)
C1 C2 1.389(7)
C1 C6 1.432(6)
C2 H2 0.9500
C2 C3 1.402(7)
C3 F3 1.356(7)
C3 C4 1.372(8)
C4 H4 0.9500
C4 C5 1.367(8)
C5 H5 0.9500
C5 C6 1.398(7)
C6 C7 1.460(7)
C7 N7 1.356(6)
C7 C8 1.397(7)
N7 C11 1.355(6)
C8 H8 0.9500
C8 C9 1.363(8)
C9 H9 0.9500
C9 C10 1.387(8)
C10 H10 0.9500
C10 C11 1.394(7)
C11 C12 1.492(6)
C12 C13 1.402(7)
C12 C17 1.403(7)
C13 H13 0.9500
C13 C14 1.397(7)
C14 H14 0.9500
C14 C15 1.369(9)
C15 F15 1.350(6)
C15 C16 1.380(9)
C16 H16 0.9500
C16 C17 1.380(8)
C17 C18 1.501(8)
C18 H18A 0.9800
C18 H18B 0.9800
C18 H18C 0.9800
C19 H19A 0.9900
C19 H19B 0.9900
C19 C20 1.517(9)
C20 H20A 0.9900
C20 H20B 0.9900
C20 C21 1.536(9)
C21 H21A 0.9800
C21 H21B 0.9800
C21 H21C 0.9800
C22 H22A 0.9900
C22 H22B 0.9900
C22 C23 1.520(8)
C23 H23A 0.9900
C23 H23B 0.9900
C23 C24 1.524(9)
C24 H24A 0.9800
C24 H24B 0.9800
C24 H24C 0.9800
C25 H25A 0.9900
C25 H25B 0.9900
C25 C26 1.518(9)
C26 H26A 0.9900
C26 H26B 0.9900
C26 C27 1.530(12)
C27 H27A 0.9800
C27 H27B 0.9800
C27 H27C 0.9800

loop_
_exptl_oxdiff_crystal_face_indexfrac_h
_exptl_oxdiff_crystal_face_indexfrac_k
_exptl_oxdiff_crystal_face_indexfrac_l
_exptl_oxdiff_crystal_face_x
_exptl_oxdiff_crystal_face_y
_exptl_oxdiff_crystal_face_z
-5.0021 -6.0039 6.0045 -0.1959 -0.0647 1.0307
1.0008 -6.0048 -6.0048 0.8668 0.4342 0.3330
-11.0110 0.0003 -0.0002 0.4609 -0.8754 0.2941
11.0110 -0.0003 0.0002 -0.4609 0.8754 -0.2941
4.0014 1.0001 -9.0069 0.7760 0.2771 -0.6146
-4.0014 -1.0001 9.0069 -0.7760 -0.2771 0.6146
0.0027 -4.0025 7.0054 -0.5988 0.2167 0.7323
-7.0072 -4.0030 -4.0033 0.8991 -0.3206 0.4270
9.0089 -4.0035 -4.0030 0.2287 0.9526 -0.0008
7.0049 -0.0007 -8.0061 0.5827 0.5714 -0.5454
-1.0001 4.0034 7.0055 -0.8924 -0.3214 -0.0788
5.0023 5.0032 -6.0045 0.2378 0.1221 -0.9260
5.0021 6.0039 -6.0045 0.1959 0.0647 -1.0307
-2.0046 7.0050 -4.0030 0.2282 -0.5532 -0.8587
-10.0101 4.0034 3.0022 -0.0773 -1.0304 -0.0172
-0.0028 3.0017 -8.0062 0.7502 -0.1576 -0.6724
3.0051 -7.0051 2.0015 -0.0511 0.6364 0.7424
